data_1571913
loop_
_publ_author_name
'Escomel, L&#xe9;on'
'Martins, Frederico F.'
'Vendier, Laure'
'Coffinet, Ana&#xef;s'
'Queyriaux, Nicolas'
'Krewald, Vera'
'Simonneau, Antoine'

_publ_section_title
;
 Coordination of Al(C<sub>6</sub>F<sub>5</sub>)<sub>3</sub> <i>vs.</i>
 B(C<sub>6</sub>F<sub>5</sub>)<sub>3</sub> on group 6 end-on dinitrogen
 complexes: chemical and structural divergences.
;
_journal_issue 29
_journal_name_full 'Chemical science'
_journal_page_first 11321
_journal_page_last 11336
_journal_paper_doi 10.1039/d4sc02713b
_journal_volume 15
_journal_year 2024
_chemical_formula_moiety 'C70 H48 Al F15 N4 P4 W'
_chemical_formula_sum 'C70 H48 Al F15 N4 P4 W'
_chemical_formula_weight 1564.87
_space_group_IT_number 2
_space_group_name_Hall '-P 1'
_space_group_name_H-M_alt 'P -1'
_symmetry_cell_setting triclinic
_symmetry_space_group_name_Hall '-P 1'
_symmetry_space_group_name_H-M 'P -1'
_atom_sites_solution_hydrogens difmap
_atom_sites_solution_primary direct
_audit_update_record
;
2024-04-09 deposited with the CCDC.	2024-06-16 downloaded from the CCDC.
;
_cell_angle_alpha 85.0590(13)
_cell_angle_beta 73.4254(18)
_cell_angle_gamma 80.3608(15)
_cell_formula_units_Z 2
_cell_length_a 13.6036(3)
_cell_length_b 14.8872(2)
_cell_length_c 22.4046(4)
_cell_measurement_reflns_used 40136
_cell_measurement_temperature 100
_cell_measurement_theta_max 78.32
_cell_measurement_theta_min 3.00
_cell_volume 4283.90(14)
_computing_cell_refinement
; 
 CrysAlisPro 1.171.42.102a (Rigaku OD, 2023) 
;
_computing_data_collection 'CrysAlisPro 1.171.42.102a (Rigaku OD, 2023)'
_computing_data_reduction
; 
 CrysAlisPro 1.171.42.102a (Rigaku OD, 2023) 
;
_computing_molecular_graphics 'CAMERON (Watkin et al., 1996)'
_computing_publication_material 'CRYSTALS (Betteridge et al., 2003)'
_computing_structure_refinement 'CRYSTALS (Betteridge et al., 2003)'
_computing_structure_solution 'SHELXT (Sheldrick, 2015)'
_diffrn_ambient_temperature 100
_diffrn_detector 'Hybrid Pixel Array Detector'
_diffrn_detector_area_resol_mean 10.0000
_diffrn_detector_type HyPix
_diffrn_measured_fraction_theta_full 0.995
_diffrn_measured_fraction_theta_max 0.945
_diffrn_measurement_device 'four-circle diffractometer'
_diffrn_measurement_device_type 'XtaLAB Synergy, Dualflex, HyPix'
_diffrn_measurement_method '\f & \w scans'
_diffrn_radiation_monochromator mirror
_diffrn_radiation_probe x-ray
_diffrn_radiation_type 'Cu K\a'
_diffrn_radiation_wavelength 1.54184
_diffrn_reflns_av_R_equivalents 0.063
_diffrn_reflns_av_unetI/netI 0.064
_diffrn_reflns_limit_h_max 17
_diffrn_reflns_limit_h_min -17
_diffrn_reflns_limit_k_max 18
_diffrn_reflns_limit_k_min -10
_diffrn_reflns_limit_l_max 28
_diffrn_reflns_limit_l_min -27
_diffrn_reflns_number 78604
_diffrn_reflns_theta_full 74.3338
_diffrn_reflns_theta_max 81.888
_diffrn_reflns_theta_min 3.013
_diffrn_source 'micro-focus sealed X-ray tube'
_diffrn_source_type 'PhotonJet (Cu) X-ray Source'
_diffrn_standards_number 0
_exptl_absorpt_coefficient_mu 3.900
_exptl_absorpt_correction_T_max 0.86
_exptl_absorpt_correction_T_min 0.47
_exptl_absorpt_correction_type multi-scan
_exptl_absorpt_process_details
; 
 CrysAlisPro 1.171.42.102a (Rigaku OD, 2023)
;
_exptl_crystal_colour orange
_exptl_crystal_density_diffrn 1.213
_exptl_crystal_density_meas ?
_exptl_crystal_density_method 'not measured'
_exptl_crystal_description parallelepiped
_exptl_crystal_F_000 1556
_exptl_crystal_size_max 0.200
_exptl_crystal_size_mid 0.120
_exptl_crystal_size_min 0.040
_refine_diff_density_max 4.28
_refine_diff_density_min -3.34
_refine_ls_extinction_method None
_refine_ls_goodness_of_fit_ref 0.9589
_refine_ls_hydrogen_treatment noref
_refine_ls_matrix_type full
_refine_ls_number_parameters 856
_refine_ls_number_reflns 17928
_refine_ls_number_restraints 0
_refine_ls_R_factor_all 0.0692
_refine_ls_R_factor_gt 0.0613
_refine_ls_shift/su_max 0.0022233
_refine_ls_shift/su_mean 0.0000174
_refine_ls_structure_factor_coef Fsqd
_refine_ls_weighting_details
;
 Method= Modified Sheldrick 
 w=1/[\s^2^(F^2^) + ( 0.11P)^2^ +20.99P] 
 ,where P=(max(Fo^2^,0) + 2Fc^2^)/3 
;
_refine_ls_weighting_scheme calc
_refine_ls_wR_factor_all 0.1775
_refine_ls_wR_factor_gt 0.1680
_refine_ls_wR_factor_ref 0.1775
_reflns_limit_h_max 17
_reflns_limit_h_min -16
_reflns_limit_k_max 18
_reflns_limit_k_min -18
_reflns_limit_l_max 28
_reflns_limit_l_min 0
_reflns_number_gt 15431
_reflns_number_total 17950
_reflns_threshold_expression I>2.0\s(I)
_oxford_diffrn_Wilson_B_factor 0.00
_oxford_diffrn_Wilson_scale 0.00
_oxford_refine_ls_r_factor_ref 0.0692
_oxford_refine_ls_scale 0.892(2)
_oxford_reflns_number_all 17929
_cod_data_source_file d4sc02713b2.cif
_cod_data_source_block 20231122LeonN
_cod_depositor_comments
;
The following automatic conversions were performed:

data item '_exptl_crystal_density_meas' value 'not measured' was
changed to '?' -- the value is perceived as not measured.

Automatic conversion script
Id: cif_fix_values 8170 2020-07-09 18:12:32Z antanas 

 Adding full bibliography for 1571910--1571919.cif.
;
_cod_original_cell_volume 4283.91(14)
_cod_original_sg_symbol_H-M 'P -1 '
_cod_database_code 1571913
_oxford_refine_reflns_threshold_expression I>-3.0\s(I)
_oxford_refine_ls_r_factor_all 0.0692
_oxford_refine_ls_wr_factor_all 0.1776
_platon_squeeze_void_probe_radius 1.20

loop_
_symmetry_equiv_pos_as_xyz
x,y,z
-x,-y,-z

loop_
_atom_site_label
_atom_site_type_symbol
_atom_site_fract_x
_atom_site_fract_y
_atom_site_fract_z
_atom_site_U_iso_or_equiv
_atom_site_occupancy
_atom_site_adp_type
_atom_site_refinement_flags_posn
_atom_site_refinement_flags_adp
_atom_site_refinement_flags_occupancy
_atom_site_disorder_assembly
_atom_site_disorder_group
_atom_site_attached_hydrogens
W1 W 0.347326(18) 0.238859(14) 0.716069(10) 0.0298 1.0000 Uani . . . . . .
P4 P 0.44786(11) 0.22946(9) 0.79415(6) 0.0352 1.0000 Uani . . . . . .
P1 P 0.24967(11) 0.27613(9) 0.63736(6) 0.0341 1.0000 Uani . . . . . .
P3 P 0.50117(11) 0.12776(9) 0.66773(6) 0.0349 1.0000 Uani . . . . . .
P2 P 0.20560(11) 0.35494(9) 0.76881(6) 0.0337 1.0000 Uani . . . . . .
Al1 Al 0.10997(13) 0.01323(10) 0.78731(7) 0.0345 1.0000 Uani . . . . . .
F78 F 0.3210(3) -0.0874(2) 0.82890(17) 0.0472 1.0000 Uani . . . . . .
F89 F 0.1244(3) -0.1537(2) 0.69455(17) 0.0490 1.0000 Uani . . . . . .
F92 F 0.1042(3) 0.0602(2) 0.91869(16) 0.0449 1.0000 Uani . . . . . .
F87 F 0.0072(3) 0.1619(2) 0.71448(16) 0.0425 1.0000 Uani . . . . . .
F91 F -0.0673(4) 0.0033(3) 0.56514(19) 0.0615 1.0000 Uani . . . . . .
F90 F 0.0366(3) -0.1537(3) 0.60200(18) 0.0575 1.0000 Uani . . . . . .
N2 N 0.2094(4) 0.0913(3) 0.7679(2) 0.0349 1.0000 Uani . . . . . .
F80 F 0.2175(4) -0.3715(2) 0.8979(2) 0.0682 1.0000 Uani . . . . . .
F76 F -0.0044(3) -0.1474(2) 0.82080(17) 0.0499 1.0000 Uani . . . . . .
F71 F -0.2479(3) 0.1599(3) 1.01153(19) 0.0622 1.0000 Uani . . . . . .
F88 F -0.0810(3) 0.1616(3) 0.62158(19) 0.0550 1.0000 Uani . . . . . .
F73 F -0.1420(3) 0.0737(3) 0.80489(17) 0.0540 1.0000 Uani . . . . . .
F70 F -0.0488(3) 0.1215(3) 1.01882(16) 0.0545 1.0000 Uani . . . . . .
F72 F -0.2920(3) 0.1348(3) 0.9040(2) 0.0652 1.0000 Uani . . . . . .
N4 N 0.4913(4) 0.3875(3) 0.6482(2) 0.0465 1.0000 Uani . . . . . .
F77 F 0.0365(4) -0.3171(3) 0.86818(19) 0.0621 1.0000 Uani . . . . . .
N3 N 0.4410(4) 0.3381(3) 0.6720(2) 0.0358 1.0000 Uani . . . . . .
F79 F 0.3602(4) -0.2557(3) 0.8763(2) 0.0595 1.0000 Uani . . . . . .
C65 C -0.0099(5) 0.0665(4) 0.8562(3) 0.0385 1.0000 Uani . . . . . .
C37 C 0.0918(5) 0.3367(4) 0.7451(3) 0.0423 1.0000 Uani . . . . . .
H371 H 0.0716 0.2770 0.7622 0.0474 1.0000 Uiso . . . . . .
H372 H 0.0327 0.3847 0.7622 0.0474 1.0000 Uiso . . . . . .
C45 C 0.2690(4) 0.0982(4) 0.5990(2) 0.0372 1.0000 Uani . . . . . .
H45 H 0.3111 0.0822 0.6269 0.0454 1.0000 Uiso . . . . . .
C61 C 0.1982(6) -0.2872(4) 0.8731(3) 0.0506 1.0000 Uani . . . . . .
C38 C 0.1156(5) 0.3394(4) 0.6740(3) 0.0407 1.0000 Uani . . . . . .
H381 H 0.1112 0.4038 0.6579 0.0473 1.0000 Uiso . . . . . .
H382 H 0.0630 0.3115 0.6621 0.0473 1.0000 Uiso . . . . . .
C10 C 0.5837(5) 0.1772(4) 0.7580(3) 0.0426 1.0000 Uani . . . . . .
H101 H 0.6199 0.2218 0.7282 0.0496 1.0000 Uiso . . . . . .
H1102 H 0.6197 0.1600 0.7906 0.0496 1.0000 Uiso . . . . . .
N1 N 0.2637(3) 0.1475(3) 0.74910(19) 0.0319 1.0000 Uani . . . . . .
C40 C 0.2208(4) 0.1880(4) 0.5949(2) 0.0358 1.0000 Uani . . . . . .
C68 C -0.1708(5) 0.1294(4) 0.9615(3) 0.0484 1.0000 Uani . . . . . .
C47 C 0.1510(5) 0.2709(4) 0.8864(3) 0.0453 1.0000 Uani . . . . . .
H47 H 0.1637 0.2166 0.8646 0.0541 1.0000 Uiso . . . . . .
C2 C 0.5946(5) 0.1696(4) 0.5985(3) 0.0380 1.0000 Uani . . . . . .
C67 C -0.1931(5) 0.1172(4) 0.9071(3) 0.0474 1.0000 Uani . . . . . .
C12 C 0.4632(5) 0.3381(4) 0.8211(3) 0.0424 1.0000 Uani . . . . . .
C84 C -0.0243(5) 0.0030(4) 0.6118(3) 0.0449 1.0000 Uani . . . . . .
C57 C 0.3381(5) 0.3302(5) 0.5107(3) 0.0510 1.0000 Uani . . . . . .
H57 H 0.3371 0.2702 0.5008 0.0608 1.0000 Uiso . . . . . .
C63 C 0.2471(5) -0.1418(4) 0.8369(3) 0.0415 1.0000 Uani . . . . . .
C7 C 0.5543(5) 0.2190(4) 0.5533(3) 0.0411 1.0000 Uani . . . . . .
H7 H 0.4813 0.2300 0.5597 0.0496 1.0000 Uiso . . . . . .
C17 C 0.3903(5) 0.3748(4) 0.8751(3) 0.0472 1.0000 Uani . . . . . .
H17 H 0.3390 0.3399 0.8996 0.0559 1.0000 Uiso . . . . . .
C52 C 0.2988(5) 0.3565(4) 0.5728(3) 0.0423 1.0000 Uani . . . . . .
C35 C 0.1385(5) 0.5374(4) 0.7315(3) 0.0494 1.0000 Uani . . . . . .
H35 H 0.0755 0.5171 0.7329 0.0580 1.0000 Uiso . . . . . .
C48 C 0.1238(6) 0.2670(5) 0.9513(3) 0.0536 1.0000 Uani . . . . . .
H48 H 0.1190 0.2096 0.9733 0.0633 1.0000 Uiso . . . . . .
C6 C 0.6186(5) 0.2531(4) 0.4990(3) 0.0415 1.0000 Uani . . . . . .
H6 H 0.5897 0.2867 0.4684 0.0501 1.0000 Uiso . . . . . .
C43 C 0.1964(6) 0.0565(5) 0.5217(3) 0.0532 1.0000 Uani . . . . . .
H43 H 0.1900 0.0119 0.4958 0.0618 1.0000 Uiso . . . . . .
C82 C 0.0151(5) 0.0816(4) 0.6878(3) 0.0400 1.0000 Uani . . . . . .
C4 C 0.7666(5) 0.1892(5) 0.5344(3) 0.0521 1.0000 Uani . . . . . .
H4 H 0.8395 0.1782 0.5282 0.0614 1.0000 Uiso . . . . . .
C66 C -0.1130(5) 0.0861(4) 0.8564(3) 0.0431 1.0000 Uani . . . . . .
C53 C 0.3028(5) 0.4451(4) 0.5866(3) 0.0503 1.0000 Uani . . . . . .
H53 H 0.2782 0.4637 0.6281 0.0623 1.0000 Uiso . . . . . .
C9 C 0.5799(5) 0.0926(4) 0.7241(3) 0.0421 1.0000 Uani . . . . . .
H91 H 0.6510 0.0657 0.7018 0.0488 1.0000 Uiso . . . . . .
H92 H 0.5482 0.0462 0.7547 0.0488 1.0000 Uiso . . . . . .
C69 C -0.0705(5) 0.1103(4) 0.9654(3) 0.0439 1.0000 Uani . . . . . .
C30 C 0.2158(5) 0.4765(3) 0.7487(3) 0.0388 1.0000 Uani . . . . . .
C81 C 0.0670(5) 0.0041(4) 0.7100(3) 0.0387 1.0000 Uani . . . . . .
C32 C 0.3216(5) 0.5965(4) 0.7307(3) 0.0466 1.0000 Uani . . . . . .
H32 H 0.3848 0.6158 0.7304 0.0556 1.0000 Uiso . . . . . .
C33 C 0.2457(6) 0.6563(4) 0.7119(3) 0.0554 1.0000 Uani . . . . . .
H33 H 0.2566 0.7171 0.6992 0.0633 1.0000 Uiso . . . . . .
C85 C 0.0285(5) -0.0756(4) 0.6306(3) 0.0448 1.0000 Uani . . . . . .
C59 C 0.0870(5) -0.1724(4) 0.8336(3) 0.0415 1.0000 Uani . . . . . .
C51 C 0.1389(5) 0.4340(4) 0.8874(3) 0.0462 1.0000 Uani . . . . . .
H51 H 0.1453 0.4915 0.8654 0.0548 1.0000 Uiso . . . . . .
C25 C 0.4655(6) 0.1709(4) 0.9138(3) 0.0493 1.0000 Uani . . . . . .
H25 H 0.5116 0.2144 0.9073 0.0562 1.0000 Uiso . . . . . .
C3 C 0.7013(5) 0.1554(5) 0.5888(3) 0.0463 1.0000 Uani . . . . . .
H3 H 0.7295 0.1224 0.6198 0.0562 1.0000 Uiso . . . . . .
C58 C 0.1577(5) -0.1107(4) 0.8212(2) 0.0372 1.0000 Uani . . . . . .
C83 C -0.0306(5) 0.0829(4) 0.6403(3) 0.0434 1.0000 Uani . . . . . .
C62 C 0.2713(5) -0.2292(4) 0.8620(3) 0.0458 1.0000 Uani . . . . . .
C44 C 0.2567(5) 0.0323(4) 0.5621(3) 0.0458 1.0000 Uani . . . . . .
H44 H 0.2888 -0.0288 0.5649 0.0572 1.0000 Uiso . . . . . .
C5 C 0.7247(5) 0.2376(4) 0.4899(3) 0.0451 1.0000 Uani . . . . . .
H5 H 0.7690 0.2615 0.4533 0.0529 1.0000 Uiso . . . . . .
C23 C 0.5323(6) -0.0166(4) 0.5853(3) 0.0504 1.0000 Uani . . . . . .
H23 H 0.5715 0.0201 0.5540 0.0611 1.0000 Uiso . . . . . .
C49 C 0.1065(6) 0.3459(5) 0.9839(3) 0.0596 1.0000 Uani . . . . . .
H49 H 0.0891 0.3427 1.0280 0.0707 1.0000 Uiso . . . . . .
C24 C 0.4196(5) 0.1603(4) 0.8671(3) 0.0395 1.0000 Uani . . . . . .
C34 C 0.1526(6) 0.6271(4) 0.7137(4) 0.0536 1.0000 Uani . . . . . .
H34 H 0.1002 0.6687 0.7011 0.0634 1.0000 Uiso . . . . . .
C27 C 0.3785(6) 0.0536(5) 0.9766(3) 0.0579 1.0000 Uani . . . . . .
H27 H 0.3632 0.0189 1.0148 0.0663 1.0000 Uiso . . . . . .
C29 C 0.3525(5) 0.0964(4) 0.8760(3) 0.0416 1.0000 Uani . . . . . .
H29 H 0.3191 0.0895 0.8449 0.0507 1.0000 Uiso . . . . . .
C31 C 0.3068(5) 0.5074(4) 0.7490(3) 0.0404 1.0000 Uani . . . . . .
H31 H 0.3586 0.4668 0.7621 0.0490 1.0000 Uiso . . . . . .
C28 C 0.3335(6) 0.0422(5) 0.9310(3) 0.0529 1.0000 Uani . . . . . .
H28 H 0.2895 -0.0028 0.9365 0.0637 1.0000 Uiso . . . . . .
C26 C 0.4455(6) 0.1181(5) 0.9679(3) 0.0576 1.0000 Uani . . . . . .
H26 H 0.4793 0.1246 0.9987 0.0667 1.0000 Uiso . . . . . .
C22 C 0.5180(7) -0.1012(5) 0.5717(3) 0.0654 1.0000 Uani . . . . . .
H22 H 0.5485 -0.1230 0.5309 0.0788 1.0000 Uiso . . . . . .
C41 C 0.1577(5) 0.2102(4) 0.5546(3) 0.0473 1.0000 Uani . . . . . .
H41 H 0.1232 0.2709 0.5522 0.0557 1.0000 Uiso . . . . . .
C60 C 0.1066(6) -0.2593(4) 0.8583(3) 0.0488 1.0000 Uani . . . . . .
C19 C 0.4311(5) -0.0383(4) 0.6905(3) 0.0458 1.0000 Uani . . . . . .
H19 H 0.4012 -0.0165 0.7310 0.0537 1.0000 Uiso . . . . . .
C15 C 0.4675(7) 0.5114(5) 0.8579(4) 0.0652 1.0000 Uani . . . . . .
H15 H 0.4673 0.5699 0.8712 0.0774 1.0000 Uiso . . . . . .
C56 C 0.3785(6) 0.3936(6) 0.4642(4) 0.0668 1.0000 Uani . . . . . .
H56 H 0.4040 0.3760 0.4220 0.0757 1.0000 Uiso . . . . . .
C46 C 0.1591(5) 0.3542(4) 0.8543(3) 0.0396 1.0000 Uani . . . . . .
C13 C 0.5367(5) 0.3896(4) 0.7865(4) 0.0506 1.0000 Uani . . . . . .
H13 H 0.5860 0.3663 0.7499 0.0609 1.0000 Uiso . . . . . .
C21 C 0.4601(8) -0.1552(5) 0.6172(4) 0.0713 1.0000 Uani . . . . . .
H21 H 0.4520 -0.2136 0.6072 0.0836 1.0000 Uiso . . . . . .
C55 C 0.3804(7) 0.4818(6) 0.4787(4) 0.0714 1.0000 Uani . . . . . .
H55 H 0.4057 0.5249 0.4467 0.0836 1.0000 Uiso . . . . . .
C18 C 0.4895(5) 0.0152(4) 0.6452(3) 0.0403 1.0000 Uani . . . . . .
C54 C 0.3432(7) 0.5067(5) 0.5397(4) 0.0660 1.0000 Uani . . . . . .
H54 H 0.3469 0.5662 0.5494 0.0786 1.0000 Uiso . . . . . .
C42 C 0.1461(6) 0.1447(5) 0.5179(3) 0.0544 1.0000 Uani . . . . . .
H42 H 0.1035 0.1601 0.4904 0.0641 1.0000 Uiso . . . . . .
C16 C 0.3942(6) 0.4607(5) 0.8930(4) 0.0576 1.0000 Uani . . . . . .
H16 H 0.3456 0.4840 0.9298 0.0684 1.0000 Uiso . . . . . .
C50 C 0.1131(6) 0.4293(5) 0.9518(3) 0.0551 1.0000 Uani . . . . . .
H50 H 0.0983 0.4831 0.9747 0.0647 1.0000 Uiso . . . . . .
C14 C 0.5386(6) 0.4764(5) 0.8056(4) 0.0636 1.0000 Uani . . . . . .
H14 H 0.5903 0.5114 0.7820 0.0751 1.0000 Uiso . . . . . .
C20 C 0.4157(6) -0.1240(4) 0.6765(3) 0.0557 1.0000 Uani . . . . . .
H20 H 0.3748 -0.1603 0.7075 0.0653 1.0000 Uiso . . . . . .
C86 C 0.0728(5) -0.0739(4) 0.6788(3) 0.0411 1.0000 Uani . . . . . .
C1 C 0.0068(5) 0.0795(4) 0.9127(3) 0.0390 1.0000 Uani . . . . . .

loop_
_atom_site_aniso_label
_atom_site_aniso_U_11
_atom_site_aniso_U_22
_atom_site_aniso_U_33
_atom_site_aniso_U_23
_atom_site_aniso_U_13
_atom_site_aniso_U_12
W1 0.03683(13) 0.02179(12) 0.02817(13) -0.00105(8) -0.00389(9) -0.00563(8)
P4 0.0426(7) 0.0284(6) 0.0331(7) -0.0023(5) -0.0072(5) -0.0063(5)
P1 0.0427(7) 0.0258(6) 0.0318(6) 0.0019(5) -0.0067(5) -0.0074(5)
P3 0.0408(7) 0.0275(6) 0.0334(7) -0.0002(5) -0.0060(5) -0.0043(5)
P2 0.0392(7) 0.0247(6) 0.0356(7) -0.0036(5) -0.0067(5) -0.0053(5)
Al1 0.0453(9) 0.0274(7) 0.0289(7) -0.0004(6) -0.0053(6) -0.0097(6)
F78 0.056(2) 0.0366(17) 0.049(2) 0.0035(14) -0.0132(16) -0.0106(15)
F89 0.067(2) 0.0301(16) 0.0460(19) -0.0042(14) -0.0105(17) -0.0047(15)
F92 0.053(2) 0.0427(18) 0.0388(17) -0.0018(14) -0.0109(15) -0.0086(14)
F87 0.059(2) 0.0298(15) 0.0413(17) -0.0038(13) -0.0151(15) -0.0098(14)
F91 0.073(3) 0.069(3) 0.052(2) -0.0134(19) -0.030(2) -0.010(2)
F90 0.078(3) 0.046(2) 0.051(2) -0.0176(17) -0.0129(19) -0.0157(18)
N2 0.040(2) 0.028(2) 0.035(2) 0.0015(17) -0.0042(18) -0.0100(17)
F80 0.105(4) 0.0275(17) 0.066(3) 0.0102(17) -0.018(2) -0.0081(19)
F76 0.059(2) 0.0442(19) 0.047(2) 0.0019(15) -0.0078(17) -0.0206(16)
F71 0.062(2) 0.063(2) 0.046(2) -0.0099(18) 0.0110(18) -0.0080(19)
F88 0.067(2) 0.048(2) 0.054(2) -0.0009(17) -0.0280(19) -0.0013(17)
F73 0.051(2) 0.070(2) 0.0421(19) -0.0059(17) -0.0105(16) -0.0114(18)
F70 0.077(3) 0.053(2) 0.0301(17) -0.0060(15) -0.0036(17) -0.0163(18)
F72 0.043(2) 0.082(3) 0.061(3) -0.005(2) -0.0020(18) -0.0033(19)
N4 0.056(3) 0.036(3) 0.041(3) 0.002(2) -0.003(2) -0.009(2)
F77 0.089(3) 0.0405(19) 0.053(2) 0.0011(16) -0.002(2) -0.032(2)
N3 0.041(2) 0.027(2) 0.036(2) 0.0007(18) -0.0057(19) -0.0044(18)
F79 0.075(3) 0.0402(19) 0.059(2) 0.0040(17) -0.019(2) 0.0030(18)
C65 0.049(3) 0.032(3) 0.032(3) -0.001(2) -0.004(2) -0.011(2)
C37 0.054(3) 0.029(3) 0.043(3) -0.006(2) -0.005(3) -0.014(2)
C45 0.044(3) 0.037(3) 0.030(3) -0.003(2) -0.005(2) -0.012(2)
C61 0.086(5) 0.026(3) 0.035(3) 0.000(2) -0.006(3) -0.011(3)
C38 0.049(3) 0.027(3) 0.047(3) -0.002(2) -0.014(3) -0.007(2)
C10 0.051(3) 0.037(3) 0.040(3) -0.002(2) -0.010(3) -0.009(2)
N1 0.039(2) 0.029(2) 0.0241(19) -0.0006(16) -0.0078(17) 0.0015(17)
C40 0.043(3) 0.036(3) 0.029(2) 0.001(2) -0.010(2) -0.010(2)
C68 0.058(4) 0.039(3) 0.036(3) -0.005(2) 0.008(3) -0.008(3)
C47 0.060(4) 0.035(3) 0.037(3) -0.008(2) -0.003(3) -0.012(3)
C2 0.045(3) 0.031(3) 0.034(3) -0.003(2) -0.004(2) -0.009(2)
C67 0.041(3) 0.047(3) 0.048(3) 0.002(3) -0.005(3) -0.006(2)
C12 0.049(3) 0.034(3) 0.049(3) -0.003(2) -0.019(3) -0.009(2)
C84 0.048(3) 0.052(3) 0.039(3) -0.005(3) -0.017(3) -0.011(3)
C57 0.052(4) 0.053(4) 0.044(3) 0.015(3) -0.011(3) -0.008(3)
C63 0.058(4) 0.028(3) 0.032(3) -0.002(2) -0.002(2) -0.009(2)
C7 0.043(3) 0.038(3) 0.036(3) -0.001(2) -0.004(2) -0.001(2)
C17 0.059(4) 0.041(3) 0.044(3) -0.010(3) -0.018(3) -0.003(3)
C52 0.042(3) 0.038(3) 0.044(3) 0.014(2) -0.010(2) -0.010(2)
C35 0.058(4) 0.027(3) 0.059(4) -0.007(3) -0.012(3) 0.001(2)
C48 0.076(5) 0.043(3) 0.037(3) -0.007(3) 0.001(3) -0.018(3)
C6 0.046(3) 0.034(3) 0.037(3) 0.002(2) -0.002(2) -0.001(2)
C43 0.057(4) 0.062(4) 0.041(3) -0.016(3) -0.002(3) -0.022(3)
C82 0.050(3) 0.030(3) 0.039(3) -0.003(2) -0.007(2) -0.011(2)
C4 0.048(3) 0.062(4) 0.044(3) -0.001(3) -0.006(3) -0.015(3)
C66 0.050(3) 0.042(3) 0.034(3) 0.002(2) -0.006(2) -0.008(2)
C53 0.054(4) 0.041(3) 0.054(4) 0.018(3) -0.014(3) -0.014(3)
C9 0.047(3) 0.034(3) 0.042(3) 0.003(2) -0.010(2) -0.003(2)
C69 0.062(4) 0.033(3) 0.032(3) -0.002(2) -0.002(3) -0.012(2)
C30 0.049(3) 0.024(2) 0.041(3) -0.004(2) -0.011(2) -0.002(2)
C81 0.048(3) 0.033(3) 0.035(3) -0.003(2) -0.007(2) -0.012(2)
C32 0.054(3) 0.032(3) 0.053(4) -0.002(2) -0.012(3) -0.011(2)
C33 0.080(5) 0.025(3) 0.060(4) -0.002(3) -0.016(4) -0.012(3)
C85 0.050(3) 0.041(3) 0.041(3) -0.009(2) -0.002(3) -0.015(3)
C59 0.058(4) 0.036(3) 0.027(3) -0.004(2) -0.002(2) -0.012(2)
C51 0.052(3) 0.035(3) 0.048(3) -0.010(2) -0.003(3) -0.009(2)
C25 0.059(4) 0.045(3) 0.047(3) 0.005(3) -0.022(3) -0.010(3)
C3 0.041(3) 0.054(4) 0.042(3) 0.004(3) -0.009(2) -0.008(3)
C58 0.054(3) 0.027(2) 0.028(2) -0.0043(19) -0.004(2) -0.008(2)
C83 0.054(3) 0.040(3) 0.038(3) -0.001(2) -0.017(3) -0.006(2)
C62 0.063(4) 0.034(3) 0.035(3) -0.001(2) -0.009(3) -0.001(3)
C44 0.051(3) 0.043(3) 0.040(3) -0.007(2) -0.002(3) -0.013(3)
C5 0.053(3) 0.041(3) 0.036(3) 0.001(2) -0.001(3) -0.013(3)
C23 0.063(4) 0.040(3) 0.040(3) -0.005(2) 0.002(3) -0.011(3)
C49 0.074(5) 0.058(4) 0.039(3) -0.014(3) 0.007(3) -0.024(4)
C24 0.050(3) 0.034(3) 0.035(3) 0.004(2) -0.016(2) -0.001(2)
C34 0.066(4) 0.026(3) 0.072(5) -0.007(3) -0.027(4) 0.000(3)
C27 0.073(5) 0.058(4) 0.045(4) 0.013(3) -0.021(3) -0.014(3)
C29 0.054(3) 0.038(3) 0.036(3) 0.007(2) -0.017(3) -0.011(2)
C31 0.051(3) 0.025(2) 0.046(3) -0.004(2) -0.013(3) -0.007(2)
C28 0.068(4) 0.044(3) 0.051(4) 0.013(3) -0.022(3) -0.016(3)
C26 0.069(4) 0.060(4) 0.049(4) 0.005(3) -0.027(3) -0.010(3)
C22 0.090(6) 0.049(4) 0.045(4) -0.015(3) 0.008(4) -0.016(4)
C41 0.051(3) 0.049(3) 0.040(3) -0.003(3) -0.008(3) -0.008(3)
C60 0.073(4) 0.030(3) 0.036(3) -0.003(2) 0.004(3) -0.019(3)
C19 0.061(4) 0.032(3) 0.040(3) -0.003(2) -0.008(3) -0.005(2)
C15 0.075(5) 0.041(4) 0.096(6) -0.020(4) -0.047(5) -0.003(3)
C56 0.054(4) 0.087(6) 0.051(4) 0.027(4) -0.008(3) -0.013(4)
C46 0.043(3) 0.035(3) 0.039(3) -0.008(2) -0.005(2) -0.008(2)
C13 0.048(3) 0.038(3) 0.066(4) 0.000(3) -0.016(3) -0.009(3)
C21 0.111(7) 0.035(3) 0.062(5) -0.015(3) -0.007(4) -0.020(4)
C55 0.070(5) 0.069(5) 0.072(5) 0.042(4) -0.020(4) -0.024(4)
C18 0.049(3) 0.027(3) 0.041(3) -0.005(2) -0.007(2) -0.003(2)
C54 0.081(5) 0.045(4) 0.075(5) 0.030(4) -0.027(4) -0.025(4)
C42 0.064(4) 0.068(4) 0.038(3) -0.002(3) -0.020(3) -0.022(3)
C16 0.070(5) 0.044(4) 0.066(4) -0.019(3) -0.032(4) -0.000(3)
C50 0.065(4) 0.047(4) 0.047(4) -0.019(3) 0.001(3) -0.011(3)
C14 0.061(4) 0.043(4) 0.101(6) 0.003(4) -0.039(4) -0.018(3)
C20 0.076(5) 0.031(3) 0.052(4) -0.003(3) -0.002(3) -0.015(3)
C86 0.050(3) 0.033(3) 0.034(3) -0.002(2) -0.002(2) -0.004(2)
C1 0.048(3) 0.030(3) 0.038(3) -0.002(2) -0.008(2) -0.008(2)

loop_
_atom_type_symbol
_atom_type_scat_dispersion_real
_atom_type_scat_dispersion_imag
_atom_type_scat_Cromer_Mann_a1
_atom_type_scat_Cromer_Mann_b1
_atom_type_scat_Cromer_Mann_a2
_atom_type_scat_Cromer_Mann_b2
_atom_type_scat_Cromer_Mann_a3
_atom_type_scat_Cromer_Mann_b3
_atom_type_scat_Cromer_Mann_a4
_atom_type_scat_Cromer_Mann_b4
_atom_type_scat_Cromer_Mann_c
_atom_type_scat_source
C 0.0181 0.0091 2.3100 20.8439 1.0200 10.2075 1.5886 0.5687 0.8650 51.6512 0.2156 'International Tables Vol C 4.2.6.8 and 6.1.1.4'
H 0.0000 0.0000 0.4930 10.5109 0.3229 26.1257 0.1402 3.1424 0.0408 57.7998 0.0030 'International Tables Vol C 4.2.6.8 and 6.1.1.4'
Al 0.2130 0.2455 6.4202 3.0387 1.9002 0.7426 1.5936 31.5472 1.9646 85.0886 1.1151 'International Tables Vol C 4.2.6.8 and 6.1.1.4'
F 0.0727 0.0534 3.5392 10.2825 2.6412 4.2944 1.5170 0.2615 1.0243 26.1476 0.2776 'International Tables Vol C 4.2.6.8 and 6.1.1.4'
N 0.0311 0.0180 12.2126 0.0057 3.1322 9.8933 2.0125 28.9975 1.1663 0.5826 -11.5290 'International Tables Vol C 4.2.6.8 and 6.1.1.4'
P 0.2955 0.4335 6.4345 1.9067 4.1791 27.1570 1.7800 0.5260 1.4908 68.1645 1.1149 'International Tables Vol C 4.2.6.8 and 6.1.1.4'
W -5.4734 5.5774 29.0818 1.7203 15.4300 9.2259 14.4327 0.3217 5.1198 57.0560 9.8875 'International Tables Vol C 4.2.6.8 and 6.1.1.4'

loop_
_geom_angle_atom_site_label_1
_geom_angle_site_symmetry_1
_geom_angle_atom_site_label_2
_geom_angle_site_symmetry_2
_geom_angle_atom_site_label_3
_geom_angle_site_symmetry_3
_geom_angle
_geom_angle_publ_flag
P4 . W1 . P1 . 170.26(4) yes
P4 . W1 . P3 . 79.20(5) yes
P1 . W1 . P3 . 105.81(5) yes
P4 . W1 . P2 . 95.86(5) yes
P1 . W1 . P2 . 78.71(5) yes
P3 . W1 . P2 . 174.48(5) yes
P4 . W1 . N3 . 83.44(14) yes
P1 . W1 . N3 . 88.67(13) yes
P3 . W1 . N3 . 84.75(12) yes
P2 . W1 . N3 . 92.26(12) yes
P4 . W1 . N1 . 100.39(13) yes
P1 . W1 . N1 . 87.77(13) yes
P3 . W1 . N1 . 93.42(13) yes
P2 . W1 . N1 . 89.91(13) yes
N3 . W1 . N1 . 175.39(18) yes
W1 . P4 . C10 . 108.9(2) yes
W1 . P4 . C12 . 116.7(2) yes
C10 . P4 . C12 . 103.0(3) yes
W1 . P4 . C24 . 123.5(2) yes
C10 . P4 . C24 . 99.9(3) yes
C12 . P4 . C24 . 101.9(3) yes
W1 . P1 . C38 . 110.3(2) yes
W1 . P1 . C40 . 122.46(18) yes
C38 . P1 . C40 . 102.0(3) yes
W1 . P1 . C52 . 117.2(2) yes
C38 . P1 . C52 . 101.0(3) yes
C40 . P1 . C52 . 100.9(3) yes
W1 . P3 . C2 . 116.31(18) yes
W1 . P3 . C9 . 109.56(19) yes
C2 . P3 . C9 . 103.5(3) yes
W1 . P3 . C18 . 122.1(2) yes
C2 . P3 . C18 . 102.9(3) yes
C9 . P3 . C18 . 99.9(3) yes
W1 . P2 . C37 . 105.28(19) yes
W1 . P2 . C30 . 118.97(19) yes
C37 . P2 . C30 . 104.3(3) yes
W1 . P2 . C46 . 120.7(2) yes
C37 . P2 . C46 . 103.6(3) yes
C30 . P2 . C46 . 102.0(3) yes
N2 . Al1 . C65 . 108.3(2) yes
N2 . Al1 . C81 . 107.2(2) yes
C65 . Al1 . C81 . 111.3(3) yes
N2 . Al1 . C58 . 114.1(2) yes
C65 . Al1 . C58 . 104.7(2) yes
C81 . Al1 . C58 . 111.2(2) yes
Al1 . N2 . N1 . 169.3(4) yes
W1 . N3 . N4 . 178.0(4) yes
Al1 . C65 . C66 . 127.3(4) yes
Al1 . C65 . C1 . 118.9(5) yes
C66 . C65 . C1 . 113.6(5) yes
P2 . C37 . H371 . 109.6 no
P2 . C37 . H372 . 109.6 no
H371 . C37 . H372 . 108.1 no
P2 . C37 . C38 . 110.8(4) yes
H371 . C37 . C38 . 109.3 no
H372 . C37 . C38 . 109.4 no
H45 . C45 . C40 . 119.5 no
H45 . C45 . C44 . 120.1 no
C40 . C45 . C44 . 120.4(6) yes
F80 . C61 . C62 . 119.9(7) yes
F80 . C61 . C60 . 120.0(6) yes
C62 . C61 . C60 . 120.1(6) yes
C37 . C38 . P1 . 111.1(4) yes
C37 . C38 . H381 . 109.4 no
P1 . C38 . H381 . 109.5 no
C37 . C38 . H382 . 109.5 no
P1 . C38 . H382 . 109.6 no
H381 . C38 . H382 . 107.7 no
P4 . C10 . H101 . 109.4 no
P4 . C10 . H1102 . 109.5 no
H101 . C10 . H1102 . 109.1 no
P4 . C10 . C9 . 107.6(4) yes
H101 . C10 . C9 . 110.5 no
H1102 . C10 . C9 . 110.7 no
W1 . N1 . N2 . 177.2(4) yes
P1 . C40 . C45 . 119.6(4) yes
P1 . C40 . C41 . 121.4(4) yes
C45 . C40 . C41 . 118.9(5) yes
F71 . C68 . C67 . 119.8(6) yes
F71 . C68 . C69 . 119.9(6) yes
C67 . C68 . C69 . 120.3(6) yes
H47 . C47 . C48 . 119.7 no
H47 . C47 . C46 . 120.5 no
C48 . C47 . C46 . 119.8(5) yes
P3 . C2 . C7 . 116.9(4) yes
P3 . C2 . C3 . 124.8(5) yes
C7 . C2 . C3 . 118.3(5) yes
F72 . C67 . C68 . 119.9(6) yes
F72 . C67 . C66 . 121.2(6) yes
C68 . C67 . C66 . 118.9(6) yes
P4 . C12 . C17 . 119.0(5) yes
P4 . C12 . C13 . 121.8(5) yes
C17 . C12 . C13 . 118.8(6) yes
F91 . C84 . C85 . 120.6(6) yes
F91 . C84 . C83 . 119.8(6) yes
C85 . C84 . C83 . 119.5(6) yes
H57 . C57 . C52 . 119.9 no
H57 . C57 . C56 . 120.6 no
C52 . C57 . C56 . 119.5(7) yes
F78 . C63 . C58 . 120.7(5) yes
F78 . C63 . C62 . 114.8(6) yes
C58 . C63 . C62 . 124.5(6) yes
C2 . C7 . H7 . 119.1 no
C2 . C7 . C6 . 121.4(6) yes
H7 . C7 . C6 . 119.6 no
C12 . C17 . H17 . 119.8 no
C12 . C17 . C16 . 120.1(7) yes
H17 . C17 . C16 . 120.1 no
P1 . C52 . C57 . 122.3(5) yes
P1 . C52 . C53 . 118.8(5) yes
C57 . C52 . C53 . 118.8(5) yes
H35 . C35 . C30 . 118.9 no
H35 . C35 . C34 . 120.5 no
C30 . C35 . C34 . 120.6(6) yes
C47 . C48 . H48 . 119.6 no
C47 . C48 . C49 . 120.4(6) yes
H48 . C48 . C49 . 119.9 no
C7 . C6 . H6 . 120.2 no
C7 . C6 . C5 . 119.5(6) yes
H6 . C6 . C5 . 120.3 no
H43 . C43 . C44 . 119.2 no
H43 . C43 . C42 . 119.8 no
C44 . C43 . C42 . 121.0(6) yes
F87 . C82 . C81 . 118.7(5) yes
F87 . C82 . C83 . 117.2(5) yes
C81 . C82 . C83 . 124.1(5) yes
H4 . C4 . C3 . 119.8 no
H4 . C4 . C5 . 120.5 no
C3 . C4 . C5 . 119.7(6) yes
F73 . C66 . C65 . 120.4(5) yes
F73 . C66 . C67 . 115.2(6) yes
C65 . C66 . C67 . 124.4(6) yes
C52 . C53 . H53 . 120.1 no
C52 . C53 . C54 . 120.6(7) yes
H53 . C53 . C54 . 119.3 no
C10 . C9 . P3 . 108.9(4) yes
C10 . C9 . H91 . 109.8 no
P3 . C9 . H91 . 110.0 no
C10 . C9 . H92 . 110.1 no
P3 . C9 . H92 . 109.8 no
H91 . C9 . H92 . 108.3 no
F70 . C69 . C68 . 120.3(5) yes
F70 . C69 . C1 . 121.6(6) yes
C68 . C69 . C1 . 118.1(6) yes
P2 . C30 . C35 . 123.0(5) yes
P2 . C30 . C31 . 118.1(4) yes
C35 . C30 . C31 . 118.8(5) yes
C82 . C81 . Al1 . 117.7(4) yes
C82 . C81 . C86 . 114.3(5) yes
Al1 . C81 . C86 . 127.6(5) yes
H32 . C32 . C33 . 120.4 no
H32 . C32 . C31 . 119.5 no
C33 . C32 . C31 . 120.2(6) yes
C32 . C33 . H33 . 119.7 no
C32 . C33 . C34 . 119.5(6) yes
H33 . C33 . C34 . 120.8 no
F90 . C85 . C84 . 119.7(6) yes
F90 . C85 . C86 . 120.9(6) yes
C84 . C85 . C86 . 119.4(5) yes
F76 . C59 . C58 . 119.4(5) yes
F76 . C59 . C60 . 117.5(6) yes
C58 . C59 . C60 . 123.1(6) yes
H51 . C51 . C46 . 119.9 no
H51 . C51 . C50 . 119.9 no
C46 . C51 . C50 . 120.1(6) yes
H25 . C25 . C24 . 119.1 no
H25 . C25 . C26 . 120.6 no
C24 . C25 . C26 . 120.3(6) yes
C4 . C3 . C2 . 120.9(6) yes
C4 . C3 . H3 . 120.2 no
C2 . C3 . H3 . 118.9 no
C59 . C58 . C63 . 114.9(5) yes
C59 . C58 . Al1 . 115.8(5) yes
C63 . C58 . Al1 . 129.2(4) yes
F88 . C83 . C84 . 120.3(5) yes
F88 . C83 . C82 . 120.5(5) yes
C84 . C83 . C82 . 119.1(6) yes
C63 . C62 . C61 . 117.8(6) yes
C63 . C62 . F79 . 121.6(6) yes
C61 . C62 . F79 . 120.5(6) yes
C45 . C44 . C43 . 119.6(6) yes
C45 . C44 . H44 . 120.7 no
C43 . C44 . H44 . 119.8 no
C6 . C5 . C4 . 120.3(6) yes
C6 . C5 . H5 . 119.9 no
C4 . C5 . H5 . 119.8 no
H23 . C23 . C22 . 120.1 no
H23 . C23 . C18 . 119.6 no
C22 . C23 . C18 . 120.3(6) yes
C48 . C49 . H49 . 120.0 no
C48 . C49 . C50 . 119.8(6) yes
H49 . C49 . C50 . 120.2 no
P4 . C24 . C25 . 120.4(5) yes
P4 . C24 . C29 . 120.1(4) yes
C25 . C24 . C29 . 119.5(5) yes
C33 . C34 . C35 . 120.0(6) yes
C33 . C34 . H34 . 119.2 no
C35 . C34 . H34 . 120.7 no
H27 . C27 . C28 . 120.4 no
H27 . C27 . C26 . 119.5 no
C28 . C27 . C26 . 120.1(6) yes
C24 . C29 . H29 . 120.4 no
C24 . C29 . C28 . 119.7(6) yes
H29 . C29 . C28 . 119.9 no
C30 . C31 . C32 . 120.8(6) yes
C30 . C31 . H31 . 119.1 no
C32 . C31 . H31 . 120.0 no
C29 . C28 . C27 . 120.3(6) yes
C29 . C28 . H28 . 119.7 no
C27 . C28 . H28 . 120.0 no
C27 . C26 . C25 . 120.2(7) yes
C27 . C26 . H26 . 120.5 no
C25 . C26 . H26 . 119.3 no
C23 . C22 . H22 . 119.9 no
C23 . C22 . C21 . 120.6(6) yes
H22 . C22 . C21 . 119.5 no
C40 . C41 . H41 . 119.6 no
C40 . C41 . C42 . 120.5(6) yes
H41 . C41 . C42 . 119.9 no
F77 . C60 . C59 . 120.8(7) yes
F77 . C60 . C61 . 119.6(6) yes
C59 . C60 . C61 . 119.6(6) yes
H19 . C19 . C18 . 119.3 no
H19 . C19 . C20 . 120.2 no
C18 . C19 . C20 . 120.5(6) yes
H15 . C15 . C16 . 118.1 no
H15 . C15 . C14 . 121.9 no
C16 . C15 . C14 . 119.9(6) yes
C57 . C56 . H56 . 119.4 no
C57 . C56 . C55 . 120.7(8) yes
H56 . C56 . C55 . 119.8 no
P2 . C46 . C51 . 122.1(5) yes
P2 . C46 . C47 . 118.1(4) yes
C51 . C46 . C47 . 119.7(6) yes
C12 . C13 . H13 . 120.0 no
C12 . C13 . C14 . 119.9(7) yes
H13 . C13 . C14 . 120.1 no
C22 . C21 . H21 . 119.5 no
C22 . C21 . C20 . 119.8(6) yes
H21 . C21 . C20 . 120.6 no
C56 . C55 . H55 . 120.2 no
C56 . C55 . C54 . 119.4(6) yes
H55 . C55 . C54 . 120.4 no
P3 . C18 . C23 . 123.7(5) yes
P3 . C18 . C19 . 117.0(4) yes
C23 . C18 . C19 . 119.2(5) yes
C53 . C54 . C55 . 120.9(7) yes
C53 . C54 . H54 . 120.2 no
C55 . C54 . H54 . 119.0 no
C43 . C42 . C41 . 119.7(6) yes
C43 . C42 . H42 . 120.1 no
C41 . C42 . H42 . 120.2 no
C17 . C16 . C15 . 120.4(7) yes
C17 . C16 . H16 . 119.1 no
C15 . C16 . H16 . 120.4 no
C49 . C50 . C51 . 120.2(6) yes
C49 . C50 . H50 . 119.0 no
C51 . C50 . H50 . 120.8 no
C13 . C14 . C15 . 120.9(7) yes
C13 . C14 . H14 . 119.8 no
C15 . C14 . H14 . 119.3 no
C19 . C20 . C21 . 119.6(6) yes
C19 . C20 . H20 . 120.4 no
C21 . C20 . H20 . 120.0 no
F89 . C86 . C81 . 120.2(6) yes
F89 . C86 . C85 . 116.3(5) yes
C81 . C86 . C85 . 123.5(6) yes
F92 . C1 . C69 . 116.4(5) yes
F92 . C1 . C65 . 118.9(5) yes
C69 . C1 . C65 . 124.7(6) yes

loop_
_geom_bond_atom_site_label_1
_geom_bond_site_symmetry_1
_geom_bond_atom_site_label_2
_geom_bond_site_symmetry_2
_geom_bond_distance
_geom_bond_publ_flag
W1 . P4 . 2.4917(15) yes
W1 . P1 . 2.4706(14) yes
W1 . P3 . 2.4788(14) yes
W1 . P2 . 2.4569(13) yes
W1 . N3 . 2.108(4) yes
W1 . N1 . 1.885(4) yes
P4 . C10 . 1.857(6) yes
P4 . C12 . 1.837(6) yes
P4 . C24 . 1.833(6) yes
P1 . C38 . 1.895(6) yes
P1 . C40 . 1.838(6) yes
P1 . C52 . 1.840(6) yes
P3 . C2 . 1.839(6) yes
P3 . C9 . 1.868(6) yes
P3 . C18 . 1.835(6) yes
P2 . C37 . 1.840(7) yes
P2 . C30 . 1.845(5) yes
P2 . C46 . 1.837(6) yes
Al1 . N2 . 1.864(5) yes
Al1 . C65 . 2.003(6) yes
Al1 . C81 . 2.002(6) yes
Al1 . C58 . 2.010(6) yes
F78 . C63 . 1.356(7) yes
F89 . C86 . 1.348(7) yes
F92 . C1 . 1.351(7) yes
F87 . C82 . 1.357(6) yes
F91 . C84 . 1.336(7) yes
F90 . C85 . 1.348(7) yes
N2 . N1 . 1.180(6) yes
F80 . C61 . 1.344(7) yes
F76 . C59 . 1.341(8) yes
F71 . C68 . 1.349(7) yes
F88 . C83 . 1.353(7) yes
F73 . C66 . 1.356(7) yes
F70 . C69 . 1.342(7) yes
F72 . C67 . 1.347(8) yes
N4 . N3 . 1.089(7) yes
F77 . C60 . 1.349(7) yes
F79 . C62 . 1.327(8) yes
C65 . C66 . 1.384(9) yes
C65 . C1 . 1.384(8) yes
C37 . H371 . 0.989 no
C37 . H372 . 0.991 no
C37 . C38 . 1.531(8) yes
C45 . H45 . 0.952 no
C45 . C40 . 1.395(8) yes
C45 . C44 . 1.396(8) yes
C61 . C62 . 1.380(10) yes
C61 . C60 . 1.370(11) yes
C38 . H381 . 0.993 no
C38 . H382 . 0.991 no
C10 . H101 . 0.987 no
C10 . H1102 . 0.984 no
C10 . C9 . 1.540(8) yes
C40 . C41 . 1.400(9) yes
C68 . C67 . 1.370(10) yes
C68 . C69 . 1.373(10) yes
C47 . H47 . 0.948 no
C47 . C48 . 1.393(9) yes
C47 . C46 . 1.383(8) yes
C2 . C7 . 1.387(8) yes
C2 . C3 . 1.386(8) yes
C67 . C66 . 1.382(9) yes
C12 . C17 . 1.412(9) yes
C12 . C13 . 1.379(9) yes
C84 . C85 . 1.366(9) yes
C84 . C83 . 1.376(9) yes
C57 . H57 . 0.943 no
C57 . C52 . 1.405(9) yes
C57 . C56 . 1.399(9) yes
C63 . C58 . 1.359(9) yes
C63 . C62 . 1.399(8) yes
C7 . H7 . 0.951 no
C7 . C6 . 1.391(8) yes
C17 . H17 . 0.955 no
C17 . C16 . 1.387(9) yes
C52 . C53 . 1.394(9) yes
C35 . H35 . 0.948 no
C35 . C30 . 1.388(9) yes
C35 . C34 . 1.389(9) yes
C48 . H48 . 0.952 no
C48 . C49 . 1.387(9) yes
C6 . H6 . 0.952 no
C6 . C5 . 1.381(9) yes
C43 . H43 . 0.949 no
C43 . C44 . 1.373(10) yes
C43 . C42 . 1.384(11) yes
C82 . C81 . 1.381(8) yes
C82 . C83 . 1.374(9) yes
C4 . H4 . 0.948 no
C4 . C3 . 1.398(9) yes
C4 . C5 . 1.378(10) yes
C53 . H53 . 0.944 no
C53 . C54 . 1.384(9) yes
C9 . H91 . 0.988 no
C9 . H92 . 0.992 no
C69 . C1 . 1.390(8) yes
C30 . C31 . 1.393(8) yes
C81 . C86 . 1.385(8) yes
C32 . H32 . 0.948 no
C32 . C33 . 1.383(10) yes
C32 . C31 . 1.385(8) yes
C33 . H33 . 0.947 no
C33 . C34 . 1.396(11) yes
C85 . C86 . 1.383(9) yes
C59 . C58 . 1.395(8) yes
C59 . C60 . 1.376(8) yes
C51 . H51 . 0.954 no
C51 . C46 . 1.401(8) yes
C51 . C50 . 1.383(9) yes
C25 . H25 . 0.950 no
C25 . C24 . 1.395(9) yes
C25 . C26 . 1.372(10) yes
C3 . H3 . 0.951 no
C44 . H44 . 0.946 no
C5 . H5 . 0.951 no
C23 . H23 . 0.945 no
C23 . C22 . 1.378(10) yes
C23 . C18 . 1.392(8) yes
C49 . H49 . 0.947 no
C49 . C50 . 1.384(10) yes
C24 . C29 . 1.390(8) yes
C34 . H34 . 0.953 no
C27 . H27 . 0.949 no
C27 . C28 . 1.367(10) yes
C27 . C26 . 1.397(11) yes
C29 . H29 . 0.953 no
C29 . C28 . 1.398(8) yes
C31 . H31 . 0.945 no
C28 . H28 . 0.949 no
C26 . H26 . 0.953 no
C22 . H22 . 0.950 no
C22 . C21 . 1.385(11) yes
C41 . H41 . 0.950 no
C41 . C42 . 1.384(9) yes
C19 . H19 . 0.944 no
C19 . C18 . 1.380(8) yes
C19 . C20 . 1.402(9) yes
C15 . H15 . 0.944 no
C15 . C16 . 1.373(12) yes
C15 . C14 . 1.368(13) yes
C56 . H56 . 0.954 no
C56 . C55 . 1.386(13) yes
C13 . H13 . 0.948 no
C13 . C14 . 1.402(10) yes
C21 . H21 . 0.947 no
C21 . C20 . 1.379(10) yes
C55 . H55 . 0.947 no
C55 . C54 . 1.376(13) yes
C54 . H54 . 0.943 no
C42 . H42 . 0.950 no
C16 . H16 . 0.948 no
C50 . H50 . 0.949 no
C14 . H14 . 0.954 no
C20 . H20 . 0.948 no

loop_
_geom_hbond_atom_site_label_D
_geom_hbond_site_symmetry_D
_geom_hbond_atom_site_label_H
_geom_hbond_site_symmetry_H
_geom_hbond_atom_site_label_A
_geom_hbond_site_symmetry_A
_geom_hbond_angle_DHA
_geom_hbond_distance_DH
_geom_hbond_distance_HA
_geom_hbond_distance_DA
_geom_hbond_publ_flag
C45 . H45 . C18 . 149 0.95 2.60 3.450(10) yes
C29 . H29 . N2 . 172 0.95 2.58 3.525(10) yes
C29 . H29 . N1 . 151 0.95 2.51 3.375(10) yes
C55 . H55 . N4 2_666 167 0.95 2.57 3.502(10) yes

loop_
_platon_squeeze_void_nr
_platon_squeeze_void_average_x
_platon_squeeze_void_average_y
_platon_squeeze_void_average_z
_platon_squeeze_void_volume
_platon_squeeze_void_count_electrons
_platon_squeeze_void_content
1 0.016 0.500 0.484 1467 338 ' '
